data_1519943
loop_
_publ_author_name
'Rumsey, M. S.'
'Welch, M. D.'
'Kampf, A. R.'
'Spratt, J.'

_publ_section_title
;
 Diegogattaite, Na~2~CaCu~2~Si~8~O~20~&#x00B7;H~2~O: a new nanoporous
 copper sheet silicate from Wessels Mine, Kalahari Manganese Fields,
 Republic of South Africa
;
_journal_issue 8
_journal_name_full 'Mineralogical Magazine'
_journal_page_first 3155
_journal_page_last 3162
_journal_paper_doi 10.1180/minmag.2013.077.8.09
_journal_volume 77
_journal_year 2013
_chemical_compound_source
;
Wessels Mine, Kalahari Manganese Fields, Republic of South Africa
;
_chemical_formula_sum 'Ca Cu2 H2 Na2 O21 Si8'
_chemical_formula_weight 775.88
_chemical_name_common diegogattaite
_chemical_name_mineral diegogattaite
_chemical_name_systematic
;
disodium calcium dicopper octasilicate monohydrate
;
_space_group_IT_number 12
_space_group_name_Hall '-C 2y'
_space_group_name_H-M_alt 'C 1 2/m 1'
_symmetry_cell_setting monoclinic
_symmetry_space_group_name_Hall '-C 2y'
_symmetry_space_group_name_H-M 'C 1 2/m 1'
_atom_sites_solution_hydrogens geom
_atom_sites_solution_primary direct
_atom_sites_solution_secondary difmap
_audit_creation_method SHELXL-97
_cell_angle_alpha 90.00
_cell_angle_beta 125.623(2)
_cell_angle_gamma 90.00
_cell_formula_units_Z 4
_cell_length_a 12.2439(6)
_cell_length_b 15.7514(4)
_cell_length_c 10.6008(3)
_cell_measurement_reflns_used 9772
_cell_measurement_temperature 293(2)
_cell_measurement_theta_max 34.3027
_cell_measurement_theta_min 3.3211
_cell_volume 1661.87(11)
_computing_cell_refinement 'CrysAlisPro, Agilent Technologies, Version 1.171.35.19 (release 27-10-2011 CrysAlis171 .NET)'
_computing_data_collection 'CrysAlisPro, Agilent Technologies, Version 1.171.35.19 (release 27-10-2011 CrysAlis171 .NET)'
_computing_data_reduction 'CrysAlisPro, Agilent Technologies, Version 1.171.35.19 (release 27-10-2011 CrysAlis171 .NET)'
_computing_molecular_graphics Crystalmaker
_computing_structure_refinement 'SHELXL-97 (Sheldrick, 2008)'
_computing_structure_solution 'SHELXS-97 (Sheldrick, 2008)'
_diffrn_ambient_temperature 293(2)
_diffrn_measured_fraction_theta_full 0.998
_diffrn_measured_fraction_theta_max 0.950
_diffrn_measurement_device_type 'Xcalibur EOS detector Agilent Technologies'
_diffrn_measurement_method '1K CCD-based area detector'
_diffrn_radiation_monochromator graphite
_diffrn_radiation_source 'fine-focus sealed tube'
_diffrn_radiation_type MoK\a
_diffrn_radiation_wavelength 0.71073
_diffrn_reflns_av_R_equivalents 0.0429
_diffrn_reflns_av_sigmaI/netI 0.0272
_diffrn_reflns_limit_h_max 19
_diffrn_reflns_limit_h_min -18
_diffrn_reflns_limit_k_max 24
_diffrn_reflns_limit_k_min -24
_diffrn_reflns_limit_l_max 16
_diffrn_reflns_limit_l_min -16
_diffrn_reflns_number 22011
_diffrn_reflns_theta_full 30.00
_diffrn_reflns_theta_max 34.38
_diffrn_reflns_theta_min 3.33
_diffrn_standards_interval_time 120
_exptl_absorpt_coefficient_mu 3.621
_exptl_absorpt_correction_T_max 1.00000
_exptl_absorpt_correction_T_min 0.97188
_exptl_absorpt_correction_type multi-scan
_exptl_absorpt_process_details 'Multiscan ABSPACK'
_exptl_crystal_colour 'pale blue'
_exptl_crystal_density_diffrn 3.101
_exptl_crystal_density_method 'not measured'
_exptl_crystal_description 'thin plate'
_exptl_crystal_F_000 1528
_exptl_crystal_size_max 0.08
_exptl_crystal_size_mid 0.06
_exptl_crystal_size_min 0.02
_refine_diff_density_max 0.755
_refine_diff_density_min -0.796
_refine_diff_density_rms 0.134
_refine_ls_extinction_method none
_refine_ls_goodness_of_fit_ref 1.090
_refine_ls_hydrogen_treatment mixed
_refine_ls_matrix_type full
_refine_ls_number_parameters 170
_refine_ls_number_reflns 3418
_refine_ls_number_restraints 0
_refine_ls_restrained_S_all 1.090
_refine_ls_R_factor_all 0.0330
_refine_ls_R_factor_gt 0.0272
_refine_ls_shift/su_max 0.000
_refine_ls_shift/su_mean 0.000
_refine_ls_structure_factor_coef Fsqd
_refine_ls_weighting_details 'w=1/[\s^2^(Fo^2^)+(0.0386P)^2^+1.3196P] where P=(Fo^2^+2Fc^2^)/3'
_refine_ls_weighting_scheme calc
_refine_ls_wR_factor_gt 0.0687
_refine_ls_wR_factor_ref 0.0711
_reflns_d_resolution_high 0.6293
_reflns_number_gt 3055
_reflns_number_total 3418
_reflns_threshold_expression >2sigma(I)
_cod_data_source_file diegogattaite.cif
_cod_data_source_block diegogattaite
_cod_original_cell_volume 1661.87(10)
_cod_original_formula_sum 'H2 Ca Cu2 Na2 O21 Si8'
_cod_database_code 1519943
_cod_database_fobs_code 1519943

loop_
_symmetry_equiv_pos_as_xyz
'x, y, z'
'-x, y, -z'
'x+1/2, y+1/2, z'
'-x+1/2, y+1/2, -z'
'-x, -y, -z'
'x, -y, z'
'-x+1/2, -y+1/2, -z'
'x+1/2, -y+1/2, z'

loop_
_atom_site_label
_atom_site_type_symbol
_atom_site_fract_x
_atom_site_fract_y
_atom_site_fract_z
_atom_site_U_iso_or_equiv
_atom_site_adp_type
_atom_site_occupancy
_atom_site_symmetry_multiplicity
_atom_site_calc_flag
_atom_site_refinement_flags
_atom_site_disorder_assembly
_atom_site_disorder_group
Na1 Na 0.4785(4) 0.0000 0.0157(4) 0.0296(9) Uani 0.50 2 d SP . .
Na2 Na 0.07598(13) 0.0000 0.39132(14) 0.0172(2) Uani 1 2 d S . .
Na3 Na 0.0000 0.0000 0.0000 0.0258(4) Uani 1 4 d S . .
Ca1 Ca 0.0000 0.24495(3) 0.5000 0.00714(9) Uani 1 2 d S . .
Cu1 Cu 0.22594(2) 0.155655(13) 0.42720(2) 0.00779(6) Uani 1 1 d . . .
Si1 Si 0.06829(5) 0.15426(3) 0.86618(5) 0.00588(9) Uani 1 1 d . . .
Si2 Si 0.21673(5) 0.10091(3) 0.71907(5) 0.00572(9) Uani 1 1 d . . .
Si3 Si 0.29765(4) 0.09673(3) 0.20329(5) 0.00580(9) Uani 1 1 d . . .
Si4 Si 0.47078(5) 0.17027(3) 0.78494(5) 0.00602(9) Uani 1 1 d . . .
O1 O 0.32172(13) 0.16386(8) 0.32921(15) 0.0093(2) Uani 1 1 d . . .
O2 O 0.37857(12) 0.11848(8) 0.82622(14) 0.0082(2) Uani 1 1 d . . .
O3 O 0.14748(13) 0.15607(8) 0.78399(16) 0.0099(2) Uani 1 1 d . . .
O4 O 0.44613(13) 0.24797(8) 0.09715(15) 0.0099(2) Uani 1 1 d . . .
O5 O 0.07024(12) 0.10518(8) 0.24128(15) 0.0092(2) Uani 1 1 d . . .
O6 O 0.42095(13) 0.09833(8) 0.18382(16) 0.0112(2) Uani 1 1 d . . .
O7 O 0.14600(12) 0.12643(8) 0.54236(14) 0.0092(2) Uani 1 1 d . . .
O8 O 0.38493(12) 0.20691(8) 0.61185(14) 0.0088(2) Uani 1 1 d . . .
O9 O 0.15937(13) 0.10447(8) 0.03026(15) 0.0099(2) Uani 1 1 d . . .
O10 O 0.29768(17) 0.0000 0.2600(2) 0.0079(3) Uani 1 2 d S . .
O11 O 0.19596(19) 0.0000 0.7401(2) 0.0113(3) Uani 1 2 d S . .
O12 O 0.3348(2) 0.0000 0.5385(3) 0.0219(4) Uani 1 2 d S . .
H1 H 0.420(5) 0.0000 0.637(6) 0.050 Uiso 1 2 d S . .
H2 H 0.320(5) 0.0000 0.443(7) 0.050 Uiso 1 2 d S . .

loop_
_atom_site_aniso_label
_atom_site_aniso_U_11
_atom_site_aniso_U_22
_atom_site_aniso_U_33
_atom_site_aniso_U_23
_atom_site_aniso_U_13
_atom_site_aniso_U_12
Na1 0.030(2) 0.0122(9) 0.0199(16) 0.000 -0.0004(11) 0.000
Na2 0.0251(6) 0.0113(5) 0.0161(5) 0.000 0.0125(5) 0.000
Na3 0.0230(9) 0.0113(7) 0.0558(13) 0.000 0.0301(10) 0.000
Ca1 0.00640(18) 0.00716(18) 0.0087(2) 0.000 0.00484(16) 0.000
Cu1 0.00628(10) 0.01065(10) 0.00703(10) -0.00166(7) 0.00420(8) -0.00177(7)
Si1 0.00570(19) 0.00658(19) 0.00605(19) 0.00049(14) 0.00380(16) 0.00074(14)
Si2 0.00554(18) 0.00585(19) 0.0070(2) 0.00036(14) 0.00434(16) 0.00014(14)
Si3 0.00558(19) 0.00594(19) 0.00605(19) -0.00016(14) 0.00348(16) -0.00019(14)
Si4 0.00549(18) 0.00633(18) 0.00679(19) 0.00024(14) 0.00388(16) -0.00043(14)
O1 0.0104(5) 0.0094(5) 0.0102(5) -0.0041(4) 0.0071(5) -0.0034(4)
O2 0.0055(5) 0.0105(5) 0.0086(5) 0.0017(4) 0.0042(4) -0.0005(4)
O3 0.0125(6) 0.0097(5) 0.0131(6) -0.0004(4) 0.0106(5) 0.0007(4)
O4 0.0126(5) 0.0078(5) 0.0087(5) 0.0004(4) 0.0060(5) 0.0031(4)
O5 0.0068(5) 0.0107(5) 0.0084(5) -0.0006(4) 0.0034(4) 0.0004(4)
O6 0.0106(6) 0.0102(5) 0.0165(6) -0.0021(4) 0.0101(5) -0.0023(4)
O7 0.0079(5) 0.0125(5) 0.0079(5) 0.0011(4) 0.0050(4) 0.0008(4)
O8 0.0083(5) 0.0104(5) 0.0072(5) 0.0010(4) 0.0042(4) -0.0015(4)
O9 0.0086(5) 0.0098(5) 0.0074(5) 0.0025(4) 0.0024(4) 0.0006(4)
O10 0.0109(7) 0.0058(7) 0.0081(7) 0.000 0.0062(6) 0.000
O11 0.0124(8) 0.0064(7) 0.0179(9) 0.000 0.0104(7) 0.000
O12 0.0227(11) 0.0264(11) 0.0202(11) 0.000 0.0144(9) 0.000

loop_
_atom_type_symbol
_atom_type_description
_atom_type_scat_dispersion_real
_atom_type_scat_dispersion_imag
_atom_type_scat_source
O O 0.0106 0.0060 'International Tables Vol C Tables 4.2.6.8 and 6.1.1.4'
Na Na 0.0362 0.0249 'International Tables Vol C Tables 4.2.6.8 and 6.1.1.4'
Si Si 0.0817 0.0704 'International Tables Vol C Tables 4.2.6.8 and 6.1.1.4'
Cu Cu 0.3201 1.2651 'International Tables Vol C Tables 4.2.6.8 and 6.1.1.4'
Ca Ca 0.2262 0.3064 'International Tables Vol C Tables 4.2.6.8 and 6.1.1.4'
H H 0.0000 0.0000 'International Tables Vol C Tables 4.2.6.8 and 6.1.1.4'

loop_
_geom_angle_atom_site_label_1
_geom_angle_atom_site_label_2
_geom_angle_atom_site_label_3
_geom_angle
_geom_angle_site_symmetry_1
_geom_angle_site_symmetry_3
Na1 Na1 O2 84.2(4) 5_655 2_656
Na1 Na1 O2 84.2(4) 5_655 5_656
O2 Na1 O2 99.98(15) 2_656 5_656
Na1 Na1 O2 77.8(4) 5_655 6_554
O2 Na1 O2 162.01(14) 2_656 6_554
O2 Na1 O2 78.38(6) 5_656 6_554
Na1 Na1 O2 77.8(4) 5_655 1_554
O2 Na1 O2 78.38(6) 2_656 1_554
O2 Na1 O2 162.01(14) 5_656 1_554
O2 Na1 O2 97.60(14) 6_554 1_554
Na1 Na1 O6 141.3(3) 5_655 .
O2 Na1 O6 58.30(6) 2_656 .
O2 Na1 O6 109.81(14) 5_656 .
O2 Na1 O6 139.32(14) 6_554 .
O2 Na1 O6 84.79(6) 1_554 .
Na1 Na1 O6 141.3(3) 5_655 6
O2 Na1 O6 109.81(14) 2_656 6
O2 Na1 O6 58.30(6) 5_656 6
O2 Na1 O6 84.79(6) 6_554 6
O2 Na1 O6 139.32(14) 1_554 6
O6 Na1 O6 68.71(9) . 6
Na1 Na1 O11 105.9(6) 5_655 1_554
O2 Na1 O11 129.67(7) 2_656 1_554
O2 Na1 O11 129.66(7) 5_656 1_554
O2 Na1 O11 57.18(8) 6_554 1_554
O2 Na1 O11 57.18(8) 1_554 1_554
O6 Na1 O11 92.67(10) . 1_554
O6 Na1 O11 92.67(10) 6 1_554
Na1 Na1 Si4 111.2(3) 5_655 2_656
O2 Na1 Si4 29.56(4) 2_656 2_656
O2 Na1 Si4 113.40(13) 5_656 2_656
O2 Na1 Si4 165.23(14) 6_554 2_656
O2 Na1 Si4 73.88(3) 1_554 2_656
O6 Na1 Si4 30.04(3) . 2_656
O6 Na1 Si4 93.89(10) 6 2_656
O11 Na1 Si4 108.30(7) 1_554 2_656
Na1 Na1 Si4 111.2(3) 5_655 5_656
O2 Na1 Si4 113.40(13) 2_656 5_656
O2 Na1 Si4 29.56(4) 5_656 5_656
O2 Na1 Si4 73.88(3) 6_554 5_656
O2 Na1 Si4 165.23(14) 1_554 5_656
O6 Na1 Si4 93.89(10) . 5_656
O6 Na1 Si4 30.04(3) 6 5_656
O11 Na1 Si4 108.30(7) 1_554 5_656
Si4 Na1 Si4 111.60(11) 2_656 5_656
Na1 Na1 Si2 96.7(5) 5_655 6_554
O2 Na1 Si2 158.70(11) 2_656 6_554
O2 Na1 Si2 101.29(5) 5_656 6_554
O2 Na1 Si2 28.47(5) 6_554 6_554
O2 Na1 Si2 81.02(11) 1_554 6_554
O6 Na1 Si2 114.54(11) . 6_554
O6 Na1 Si2 82.71(7) 6 6_554
O11 Na1 Si2 29.78(4) 1_554 6_554
Si4 Na1 Si2 136.76(10) 2_656 6_554
Si4 Na1 Si2 86.21(4) 5_656 6_554
Na1 Na1 Si2 96.7(5) 5_655 1_554
O2 Na1 Si2 101.29(5) 2_656 1_554
O2 Na1 Si2 158.70(11) 5_656 1_554
O2 Na1 Si2 81.02(11) 6_554 1_554
O2 Na1 Si2 28.47(5) 1_554 1_554
O6 Na1 Si2 82.71(7) . 1_554
O6 Na1 Si2 114.54(11) 6 1_554
O11 Na1 Si2 29.78(4) 1_554 1_554
Si4 Na1 Si2 86.21(4) 2_656 1_554
Si4 Na1 Si2 136.76(10) 5_656 1_554
Si2 Na1 Si2 57.42(7) 6_554 1_554
O5 Na2 O5 93.79(8) 6 .
O5 Na2 O7 159.12(7) 6 .
O5 Na2 O7 73.30(4) . .
O5 Na2 O7 73.30(4) 6 6
O5 Na2 O7 159.12(7) . 6
O7 Na2 O7 113.58(8) . 6
O5 Na2 O12 87.13(6) 6 .
O5 Na2 O12 87.13(6) . .
O7 Na2 O12 76.11(5) . .
O7 Na2 O12 76.11(5) 6 .
O5 Na2 O11 96.34(6) 6 5_556
O5 Na2 O11 96.34(6) . 5_556
O7 Na2 O11 101.27(5) . 5_556
O7 Na2 O11 101.27(5) 6 5_556
O12 Na2 O11 174.91(8) . 5_556
O5 Na2 Cu1 117.37(6) 6 .
O5 Na2 Cu1 41.14(3) . .
O7 Na2 Cu1 42.70(3) . .
O7 Na2 Cu1 130.92(6) 6 .
O12 Na2 Cu1 58.11(2) . .
O11 Na2 Cu1 122.81(2) 5_556 .
O5 Na2 Cu1 41.14(3) 6 6
O5 Na2 Cu1 117.37(6) . 6
O7 Na2 Cu1 130.92(6) . 6
O7 Na2 Cu1 42.70(3) 6 6
O12 Na2 Cu1 58.11(2) . 6
O11 Na2 Cu1 122.81(2) 5_556 6
Cu1 Na2 Cu1 112.32(4) . 6
O5 Na2 Si2 152.35(6) 6 .
O5 Na2 Si2 99.94(4) . .
O7 Na2 Si2 27.62(3) . .
O7 Na2 Si2 86.06(5) 6 .
O12 Na2 Si2 69.86(5) . .
O11 Na2 Si2 105.77(5) 5_556 .
Cu1 Na2 Si2 63.509(18) . .
Cu1 Na2 Si2 111.42(4) 6 .
O5 Na2 Si2 99.94(4) 6 6
O5 Na2 Si2 152.35(6) . 6
O7 Na2 Si2 86.06(5) . 6
O7 Na2 Si2 27.62(3) 6 6
O12 Na2 Si2 69.86(5) . 6
O11 Na2 Si2 105.77(5) 5_556 6
Cu1 Na2 Si2 111.42(4) . 6
Cu1 Na2 Si2 63.509(18) 6 6
Si2 Na2 Si2 58.47(3) . 6
O5 Na2 Si1 25.60(3) 6 5_556
O5 Na2 Si1 100.07(5) . 5_556
O7 Na2 Si1 169.56(5) . 5_556
O7 Na2 Si1 75.50(3) 6 5_556
O12 Na2 Si1 112.10(4) . 5_556
O11 Na2 Si1 71.03(4) 5_556 5_556
Cu1 Na2 Si1 135.42(4) . 5_556
Cu1 Na2 Si1 59.161(14) 6 5_556
Si2 Na2 Si1 159.96(3) . 5_556
Si2 Na2 Si1 102.664(13) 6 5_556
O5 Na2 Si1 100.07(5) 6 2_556
O5 Na2 Si1 25.60(3) . 2_556
O7 Na2 Si1 75.50(3) . 2_556
O7 Na2 Si1 169.56(5) 6 2_556
O12 Na2 Si1 112.10(4) . 2_556
O11 Na2 Si1 71.03(4) 5_556 2_556
Cu1 Na2 Si1 59.161(14) . 2_556
Cu1 Na2 Si1 135.42(4) 6 2_556
Si2 Na2 Si1 102.664(13) . 2_556
Si2 Na2 Si1 159.96(3) 6 2_556
Si1 Na2 Si1 95.02(3) 5_556 2_556
O9 Na3 O9 180.00(7) 5 .
O9 Na3 O9 85.39(6) 5 2
O9 Na3 O9 94.61(6) . 2
O9 Na3 O9 94.61(6) 5 6
O9 Na3 O9 85.39(6) . 6
O9 Na3 O9 180.00(7) 2 6
O9 Na3 O5 108.99(4) 5 .
O9 Na3 O5 71.01(4) . .
O9 Na3 O5 60.20(4) 2 .
O9 Na3 O5 119.80(4) 6 .
O9 Na3 O5 71.01(4) 5 5
O9 Na3 O5 108.99(4) . 5
O9 Na3 O5 119.80(4) 2 5
O9 Na3 O5 60.20(4) 6 5
O5 Na3 O5 180.00(7) . 5
O9 Na3 O5 60.20(4) 5 6
O9 Na3 O5 119.80(4) . 6
O9 Na3 O5 108.99(4) 2 6
O9 Na3 O5 71.01(4) 6 6
O5 Na3 O5 74.66(5) . 6
O5 Na3 O5 105.34(5) 5 6
O9 Na3 O5 119.80(4) 5 2
O9 Na3 O5 60.20(4) . 2
O9 Na3 O5 71.01(4) 2 2
O9 Na3 O5 108.99(4) 6 2
O5 Na3 O5 105.34(5) . 2
O5 Na3 O5 74.66(5) 5 2
O5 Na3 O5 180.00(7) 6 2
O9 Na3 Si1 79.75(3) 5 6_554
O9 Na3 Si1 100.25(3) . 6_554
O9 Na3 Si1 149.79(3) 2 6_554
O9 Na3 Si1 30.21(3) 6 6_554
O5 Na3 Si1 149.85(3) . 6_554
O5 Na3 Si1 30.15(3) 5 6_554
O5 Na3 Si1 86.14(3) 6 6_554
O5 Na3 Si1 93.86(3) 2 6_554
O9 Na3 Si1 30.21(3) 5 5_556
O9 Na3 Si1 149.79(3) . 5_556
O9 Na3 Si1 100.25(3) 2 5_556
O9 Na3 Si1 79.75(3) 6 5_556
O5 Na3 Si1 93.86(3) . 5_556
O5 Na3 Si1 86.14(3) 5 5_556
O5 Na3 Si1 30.15(3) 6 5_556
O5 Na3 Si1 149.85(3) 2 5_556
Si1 Na3 Si1 79.564(17) 6_554 5_556
O9 Na3 Si1 100.25(3) 5 2_556
O9 Na3 Si1 79.75(3) . 2_556
O9 Na3 Si1 30.21(3) 2 2_556
O9 Na3 Si1 149.79(3) 6 2_556
O5 Na3 Si1 30.15(3) . 2_556
O5 Na3 Si1 149.85(3) 5 2_556
O5 Na3 Si1 93.86(3) 6 2_556
O5 Na3 Si1 86.14(3) 2 2_556
Si1 Na3 Si1 180.000(19) 6_554 2_556
Si1 Na3 Si1 100.436(17) 5_556 2_556
O9 Na3 Si1 149.79(3) 5 1_554
O9 Na3 Si1 30.21(3) . 1_554
O9 Na3 Si1 79.75(3) 2 1_554
O9 Na3 Si1 100.25(3) 6 1_554
O5 Na3 Si1 86.14(3) . 1_554
O5 Na3 Si1 93.86(3) 5 1_554
O5 Na3 Si1 149.85(3) 6 1_554
O5 Na3 Si1 30.15(3) 2 1_554
Si1 Na3 Si1 100.436(17) 6_554 1_554
Si1 Na3 Si1 180.000(10) 5_556 1_554
Si1 Na3 Si1 79.564(17) 2_556 1_554
O1 Ca1 O1 104.48(7) 7_556 8_455
O1 Ca1 O8 69.05(4) 7_556 7_556
O1 Ca1 O8 88.61(4) 8_455 7_556
O1 Ca1 O8 88.61(4) 7_556 8_455
O1 Ca1 O8 69.05(4) 8_455 8_455
O8 Ca1 O8 143.66(6) 7_556 8_455
O1 Ca1 O7 149.73(4) 7_556 2_556
O1 Ca1 O7 94.23(4) 8_455 2_556
O8 Ca1 O7 136.03(4) 7_556 2_556
O8 Ca1 O7 75.98(4) 8_455 2_556
O1 Ca1 O7 94.23(4) 7_556 .
O1 Ca1 O7 149.73(4) 8_455 .
O8 Ca1 O7 75.98(4) 7_556 .
O8 Ca1 O7 136.03(4) 8_455 .
O7 Ca1 O7 80.10(6) 2_556 .
O1 Ca1 O3 149.03(4) 7_556 2_556
O1 Ca1 O3 75.56(4) 8_455 2_556
O8 Ca1 O3 80.03(4) 7_556 2_556
O8 Ca1 O3 118.87(4) 8_455 2_556
O7 Ca1 O3 58.56(4) 2_556 2_556
O7 Ca1 O3 76.20(4) . 2_556
O1 Ca1 O3 75.56(4) 7_556 .
O1 Ca1 O3 149.03(4) 8_455 .
O8 Ca1 O3 118.87(4) 7_556 .
O8 Ca1 O3 80.03(4) 8_455 .
O7 Ca1 O3 76.20(4) 2_556 .
O7 Ca1 O3 58.56(4) . .
O3 Ca1 O3 120.47(5) 2_556 .
O1 Ca1 Si2 172.73(4) 7_556 2_556
O1 Ca1 Si2 82.50(3) 8_455 2_556
O8 Ca1 Si2 109.61(3) 7_556 2_556
O8 Ca1 Si2 95.92(3) 8_455 2_556
O7 Ca1 Si2 28.54(3) 2_556 2_556
O7 Ca1 Si2 78.55(3) . 2_556
O3 Ca1 Si2 30.16(3) 2_556 2_556
O3 Ca1 Si2 99.57(3) . 2_556
O1 Ca1 Si2 82.50(3) 7_556 .
O1 Ca1 Si2 172.73(4) 8_455 .
O8 Ca1 Si2 95.92(3) 7_556 .
O8 Ca1 Si2 109.61(3) 8_455 .
O7 Ca1 Si2 78.55(3) 2_556 .
O7 Ca1 Si2 28.54(3) . .
O3 Ca1 Si2 99.57(3) 2_556 .
O3 Ca1 Si2 30.16(3) . .
Si2 Ca1 Si2 90.60(2) 2_556 .
O1 Ca1 Cu1 35.07(3) 7_556 7_556
O1 Ca1 Cu1 104.35(3) 8_455 7_556
O8 Ca1 Cu1 35.10(3) 7_556 7_556
O8 Ca1 Cu1 121.84(3) 8_455 7_556
O7 Ca1 Cu1 157.80(3) 2_556 7_556
O7 Ca1 Cu1 77.73(3) . 7_556
O3 Ca1 Cu1 114.17(3) 2_556 7_556
O3 Ca1 Cu1 93.05(3) . 7_556
Si2 Ca1 Cu1 141.802(10) 2_556 7_556
Si2 Ca1 Cu1 82.509(9) . 7_556
O1 Ca1 Cu1 104.35(3) 7_556 8_455
O1 Ca1 Cu1 35.07(3) 8_455 8_455
O8 Ca1 Cu1 121.84(3) 7_556 8_455
O8 Ca1 Cu1 35.10(3) 8_455 8_455
O7 Ca1 Cu1 77.73(3) 2_556 8_455
O7 Ca1 Cu1 157.80(3) . 8_455
O3 Ca1 Cu1 93.05(3) 2_556 8_455
O3 Ca1 Cu1 114.17(3) . 8_455
Si2 Ca1 Cu1 82.509(9) 2_556 8_455
Si2 Ca1 Cu1 141.802(10) . 8_455
Cu1 Ca1 Cu1 124.455(16) 7_556 8_455
O5 Cu1 O8 178.58(5) . .
O5 Cu1 O1 91.47(5) . .
O8 Cu1 O1 87.11(5) . .
O5 Cu1 O7 89.16(5) . .
O8 Cu1 O7 92.26(5) . .
O1 Cu1 O7 169.32(5) . .
O5 Cu1 Na2 50.22(4) . .
O8 Cu1 Na2 130.76(4) . .
O1 Cu1 Na2 120.17(4) . .
O7 Cu1 Na2 53.32(4) . .
O5 Cu1 Ca1 133.02(4) . 7_556
O8 Cu1 Ca1 45.57(4) . 7_556
O1 Cu1 Ca1 43.10(4) . 7_556
O7 Cu1 Ca1 137.78(4) . 7_556
Na2 Cu1 Ca1 151.60(2) . 7_556
O5 Cu1 Ca1 87.39(4) . .
O8 Cu1 Ca1 93.78(4) . .
O1 Cu1 Ca1 149.59(4) . .
O7 Cu1 Ca1 41.09(4) . .
Na2 Cu1 Ca1 81.53(2) . .
Ca1 Cu1 Ca1 124.291(7) 7_556 .
O5 Si1 O9 108.31(7) 2_556 1_556
O5 Si1 O4 114.46(7) 2_556 7_556
O9 Si1 O4 107.76(7) 1_556 7_556
O5 Si1 O3 110.04(7) 2_556 .
O9 Si1 O3 109.20(7) 1_556 .
O4 Si1 O3 106.94(7) 7_556 .
O5 Si1 Na3 59.78(5) 2_556 1_556
O9 Si1 Na3 48.91(5) 1_556 1_556
O4 Si1 Na3 121.85(5) 7_556 1_556
O3 Si1 Na3 130.17(5) . 1_556
O5 Si1 Na2 38.14(5) 2_556 5_556
O9 Si1 Na2 103.54(5) 1_556 5_556
O4 Si1 Na2 144.84(5) 7_556 5_556
O3 Si1 Na2 76.71(5) . 5_556
Na3 Si1 Na2 69.56(2) 1_556 5_556
O7 Si2 O3 107.69(7) . .
O7 Si2 O2 112.56(7) . .
O3 Si2 O2 109.66(7) . .
O7 Si2 O11 112.50(9) . .
O3 Si2 O11 107.45(8) . .
O2 Si2 O11 106.85(8) . .
O7 Si2 Ca1 47.09(5) . .
O3 Si2 Ca1 60.94(5) . .
O2 Si2 Ca1 122.50(5) . .
O11 Si2 Ca1 130.53(7) . .
O7 Si2 Na2 43.93(5) . .
O3 Si2 Na2 129.23(6) . .
O2 Si2 Na2 119.89(5) . .
O11 Si2 Na2 69.23(7) . .
Ca1 Si2 Na2 82.698(18) . .
O7 Si2 Na1 143.34(7) . 1_556
O3 Si2 Na1 108.10(7) . 1_556
O2 Si2 Na1 46.34(6) . 1_556
O11 Si2 Na1 63.11(8) . 1_556
Ca1 Si2 Na1 163.24(4) . 1_556
Na2 Si2 Na1 113.42(5) . 1_556
O7 Si2 Na2 88.36(5) . 5_556
O3 Si2 Na2 72.15(5) . 5_556
O2 Si2 Na2 156.20(5) . 5_556
O11 Si2 Na2 52.24(7) . 5_556
Ca1 Si2 Na2 79.806(17) . 5_556
Na2 Si2 Na2 67.21(4) . 5_556
Na1 Si2 Na2 109.97(5) 1_556 5_556
O7 Si2 Na1 131.16(7) . 5_656
O3 Si2 Na1 118.77(7) . 5_656
O2 Si2 Na1 38.85(5) . 5_656
O11 Si2 Na1 68.11(7) . 5_656
Ca1 Si2 Na1 161.34(3) . 5_656
Na2 Si2 Na1 106.92(5) . 5_656
Na1 Si2 Na1 12.68(10) 1_556 5_656
Na2 Si2 Na1 118.51(4) 5_556 5_656
O1 Si3 O9 117.43(7) . .
O1 Si3 O10 110.50(8) . .
O9 Si3 O10 105.19(8) . .
O1 Si3 O6 111.20(7) . .
O9 Si3 O6 106.74(7) . .
O10 Si3 O6 104.90(8) . .
O1 Si3 Na3 116.43(5) . .
O9 Si3 Na3 43.48(5) . .
O10 Si3 Na3 65.05(6) . .
O6 Si3 Na3 131.80(5) . .
O1 Si3 Ca1 27.92(5) . 7_556
O9 Si3 Ca1 131.67(5) . 7_556
O10 Si3 Ca1 117.84(6) . 7_556
O6 Si3 Ca1 83.38(5) . 7_556
Na3 Si3 Ca1 144.313(14) . 7_556
O8 Si4 O4 108.12(7) . 2_656
O8 Si4 O6 113.49(7) . 2_656
O4 Si4 O6 107.40(7) 2_656 2_656
O8 Si4 O2 112.94(7) . .
O4 Si4 O2 112.95(7) 2_656 .
O6 Si4 O2 101.81(7) 2_656 .
O8 Si4 Na1 142.60(8) . 5_656
O4 Si4 Na1 109.08(8) 2_656 5_656
O6 Si4 Na1 57.75(7) 2_656 5_656
O2 Si4 Na1 46.94(7) . 5_656
O8 Si4 Ca1 37.15(5) . 7_556
O4 Si4 Ca1 92.51(5) 2_656 7_556
O6 Si4 Ca1 87.75(5) 2_656 7_556
O2 Si4 Ca1 148.00(5) . 7_556
Na1 Si4 Ca1 143.08(5) 5_656 7_556
Si3 O1 Cu1 121.48(7) . .
Si3 O1 Ca1 133.57(7) . 7_556
Cu1 O1 Ca1 101.83(5) . 7_556
Si2 O2 Si4 129.87(8) . .
Si2 O2 Na1 116.27(9) . 5_656
Si4 O2 Na1 103.50(9) . 5_656
Si2 O2 Na1 105.18(10) . 1_556
Si4 O2 Na1 119.82(10) . 1_556
Na1 O2 Na1 17.99(14) 5_656 1_556
Si2 O3 Si1 146.56(9) . .
Si2 O3 Ca1 88.90(6) . .
Si1 O3 Ca1 111.53(6) . .
Si4 O4 Si1 129.82(8) 2_656 7_556
Si1 O5 Cu1 122.38(7) 2_556 .
Si1 O5 Na2 116.25(7) 2_556 .
Cu1 O5 Na2 88.63(6) . .
Si1 O5 Na3 90.08(5) 2_556 .
Cu1 O5 Na3 141.79(6) . .
Na2 O5 Na3 94.46(5) . .
Si4 O6 Si3 133.40(9) 2_656 .
Si4 O6 Na1 92.20(8) 2_656 .
Si3 O6 Na1 132.60(9) . .
Si2 O7 Cu1 130.42(7) . .
Si2 O7 Na2 108.45(7) . .
Cu1 O7 Na2 83.98(5) . .
Si2 O7 Ca1 104.37(6) . .
Cu1 O7 Ca1 106.05(5) . .
Na2 O7 Ca1 125.34(6) . .
Si4 O8 Cu1 127.20(7) . .
Si4 O8 Ca1 119.45(6) . 7_556
Cu1 O8 Ca1 99.33(5) . 7_556
Si1 O9 Si3 149.69(9) 1_554 .
Si1 O9 Na3 100.87(6) 1_554 .
Si3 O9 Na3 109.15(6) . .
Si3 O10 Si3 136.96(12) 6 .
Si2 O11 Si2 150.07(13) 6 .
Si2 O11 Na2 99.66(7) 6 5_556
Si2 O11 Na2 99.66(7) . 5_556
Si2 O11 Na1 87.12(7) 6 1_556
Si2 O11 Na1 87.12(7) . 1_556
Na2 O11 Na1 150.72(10) 5_556 1_556
H2 O12 H1 126(4) . .
H2 O12 Na2 87(3) . .
H1 O12 Na2 146(3) . .

loop_
_geom_bond_atom_site_label_1
_geom_bond_atom_site_label_2
_geom_bond_distance
_geom_bond_site_symmetry_2
Na1 Na1 0.770(6) 5_655
Na1 O2 2.437(3) 2_656
Na1 O2 2.437(3) 5_656
Na1 O2 2.480(3) 6_554
Na1 O2 2.480(3) 1_554
Na1 O6 2.745(3) .
Na1 O6 2.745(3) 6
Na1 O11 2.955(4) 1_554
Na1 Si4 3.243(2) 2_656
Na1 Si4 3.243(2) 5_656
Na1 Si2 3.309(3) 6_554
Na1 Si2 3.309(3) 1_554
Na2 O5 2.2693(15) 6
Na2 O5 2.2693(15) .
Na2 O7 2.3803(15) .
Na2 O7 2.3803(15) 6
Na2 O12 2.592(3) .
Na2 O11 2.761(2) 5_556
Na2 Cu1 2.9519(7) .
Na2 Cu1 2.9519(7) 6
Na2 Si2 3.2547(11) .
Na2 Si2 3.2547(11) 6
Na2 Si1 3.2952(9) 5_556
Na2 Si1 3.2952(9) 2_556
Na3 O9 2.4268(13) 5
Na3 O9 2.4268(13) .
Na3 O9 2.4268(13) 2
Na3 O9 2.4268(13) 6
Na3 O5 2.7320(13) .
Na3 O5 2.7320(13) 5
Na3 O5 2.7320(13) 6
Na3 O5 2.7320(13) 2
Na3 Si1 3.1618(5) 6_554
Na3 Si1 3.1618(5) 5_556
Na3 Si1 3.1618(5) 2_556
Na3 Si1 3.1618(5) 1_554
Ca1 O1 2.3457(13) 7_556
Ca1 O1 2.3457(13) 8_455
Ca1 O8 2.4315(12) 7_556
Ca1 O8 2.4315(12) 8_455
Ca1 O7 2.4386(13) 2_556
Ca1 O7 2.4386(13) .
Ca1 O3 2.8198(14) 2_556
Ca1 O3 2.8198(13) .
Ca1 Si2 3.2254(6) 2_556
Ca1 Si2 3.2254(6) .
Ca1 Cu1 3.3600(3) 7_556
Ca1 Cu1 3.3600(3) 8_455
Cu1 O5 1.9427(12) .
Cu1 O8 1.9581(12) .
Cu1 O1 1.9723(13) .
Cu1 O7 2.0130(12) .
Cu1 Ca1 3.3600(3) 7_556
Si1 O5 1.5878(13) 2_556
Si1 O9 1.6201(13) 1_556
Si1 O4 1.6229(13) 7_556
Si1 O3 1.6384(13) .
Si1 Na3 3.1618(5) 1_556
Si1 Na2 3.2952(9) 5_556
Si2 O7 1.5908(13) .
Si2 O3 1.6208(13) .
Si2 O2 1.6344(13) .
Si2 O11 1.6453(7) .
Si2 Na1 3.309(3) 1_556
Si2 Na2 3.4431(12) 5_556
Si2 Na1 3.483(3) 5_656
Si3 O1 1.5901(13) .
Si3 O9 1.6212(13) .
Si3 O10 1.6379(8) .
Si3 O6 1.6387(13) .
Si3 Ca1 3.6294(6) 7_556
Si4 O8 1.5993(13) .
Si4 O4 1.6167(13) 2_656
Si4 O6 1.6247(13) 2_656
Si4 O2 1.6454(13) .
Si4 Na1 3.243(2) 5_656
Si4 Ca1 3.5063(5) 7_556
O1 Ca1 2.3457(13) 7_556
O2 Na1 2.437(3) 5_656
O2 Na1 2.480(3) 1_556
O4 Si4 1.6166(13) 2_656
O4 Si1 1.6229(13) 7_556
O5 Si1 1.5878(13) 2_556
O6 Si4 1.6247(13) 2_656
O8 Ca1 2.4315(12) 7_556
O9 Si1 1.6201(13) 1_554
O10 Si3 1.6379(8) 6
O11 Si2 1.6453(7) 6
O11 Na2 2.761(2) 5_556
O11 Na1 2.955(4) 1_556
O12 H2 0.92(6) .
O12 H1 0.95(5) .
